data_4071129
loop_
_publ_author_name
'Sase, Shohei'
'Cho, Yoen-Seok'
'Kawachi, Atsushi'
'Wakamiya, Atsushi'
'Yamaguchi, Shigehiro'
'Tsuji, Hayato'
'Tamao, Kohei'

_publ_section_title
;
 Synthesis and Electronic Spectra of Disilatriptycene Oligomers: Evidence
 for Electronic Delocalization along the One-Dimensional Arrangement of
 Bridge-Head Disilanes
;
_journal_issue 21
_journal_name_full Organometallics
_journal_page_first 5441
_journal_paper_doi 10.1021/om701283e
_journal_volume 27
_journal_year 2008
_chemical_formula_moiety 'C78 H114 O12 Si6'
_chemical_formula_sum 'C78 H114 O12 Si6'
_chemical_formula_weight 1412.23
_chemical_melting_point_gt 573
_chemical_name_common DSiT-dimer
_chemical_name_systematic
; 
2,2',3,3',6,6',7,7',14,14',15,15'-Dodeca(isopropoxy)-
10,10'-bis(trimethylsilyl)-,9,9'-bi-9,10-disilatriptycyl' 
;
_space_group_IT_number 14
_symmetry_cell_setting monoclinic
_symmetry_Int_Tables_number 14
_symmetry_space_group_name_Hall '-P 2yn'
_symmetry_space_group_name_H-M 'P 1 21/n 1'
_atom_sites_solution_hydrogens geom
_atom_sites_solution_primary direct
_atom_sites_solution_secondary difmap
_audit_creation_method SHELXL-97
_cell_angle_alpha 90.00
_cell_angle_beta 90.3209(9)
_cell_angle_gamma 90.00
_cell_formula_units_Z 2
_cell_length_a 18.2723(2)
_cell_length_b 11.9096(2)
_cell_length_c 18.6349(3)
_cell_measurement_temperature 103(2)
_cell_measurement_theta_max 25.0
_cell_measurement_theta_min 2.78
_cell_volume 4055.18(10)
_computing_cell_refinement HKL2000
_computing_data_collection 'Crystal Clear'
_computing_data_reduction HKL2000
_computing_structure_refinement 'SHELXL-97 (Sheldrick, 1997)'
_computing_structure_solution SIR-97
_diffrn_ambient_temperature 103(2)
_diffrn_detector_area_resol_mean 28.5714
_diffrn_measured_fraction_theta_full 0.997
_diffrn_measured_fraction_theta_max 0.997
_diffrn_measurement_device_type 'Rigaku Saturn'
_diffrn_measurement_method \w
_diffrn_radiation_monochromator Confocal
_diffrn_radiation_source 'rotating-anode X-ray tube'
_diffrn_radiation_type MoK\a
_diffrn_radiation_wavelength 0.71069
_diffrn_reflns_av_R_equivalents 0.0485
_diffrn_reflns_av_sigmaI/netI 0.0368
_diffrn_reflns_limit_h_max 21
_diffrn_reflns_limit_h_min -21
_diffrn_reflns_limit_k_max 14
_diffrn_reflns_limit_k_min -13
_diffrn_reflns_limit_l_max 16
_diffrn_reflns_limit_l_min -22
_diffrn_reflns_number 26905
_diffrn_reflns_theta_full 25.00
_diffrn_reflns_theta_max 25.00
_diffrn_reflns_theta_min 2.78
_exptl_absorpt_coefficient_mu 0.159
_exptl_absorpt_correction_T_max 0.9843
_exptl_absorpt_correction_T_min 0.9689
_exptl_absorpt_correction_type multi-scan
_exptl_absorpt_process_details 'Jacobson, R. (1998) Private communication'
_exptl_crystal_colour colorless
_exptl_crystal_density_diffrn 1.157
_exptl_crystal_density_method 'not measured'
_exptl_crystal_description prism
_exptl_crystal_F_000 1524
_exptl_crystal_size_max 0.20
_exptl_crystal_size_mid 0.18
_exptl_crystal_size_min 0.10
_refine_diff_density_max 0.435
_refine_diff_density_min -0.499
_refine_diff_density_rms 0.056
_refine_ls_extinction_method none
_refine_ls_goodness_of_fit_ref 1.029
_refine_ls_hydrogen_treatment mixed
_refine_ls_matrix_type full
_refine_ls_number_parameters 630
_refine_ls_number_reflns 7123
_refine_ls_number_restraints 0
_refine_ls_restrained_S_all 1.029
_refine_ls_R_factor_all 0.0591
_refine_ls_R_factor_gt 0.0466
_refine_ls_shift/su_max 0.001
_refine_ls_shift/su_mean 0.000
_refine_ls_structure_factor_coef Fsqd
_refine_ls_weighting_details 'calc w=1/[\s^2^(Fo^2^)+(0.0584P)^2^+4.2680P] where P=(Fo^2^+2Fc^2^)/3'
_refine_ls_weighting_scheme calc
_refine_ls_wR_factor_gt 0.1174
_refine_ls_wR_factor_ref 0.1268
_reflns_number_gt 5830
_reflns_number_total 7123
_reflns_threshold_expression >2sigma(I)
_cod_data_source_file om701283e_si_002.cif
_cod_data_source_block dimer
_cod_depositor_comments
;
The following automatic conversions were performed:

'_chemical_melting_point' tag was changed to
'_chemical_melting_point_gt' since the value was specified 'more
than' ('>') a certain temperature. The value '>573' was changed to
'573' - it should be numeric and without a unit designator.

Automatic conversion script
Id: cif_fix_values 1715 2011-07-08 13:25:40Z adriana 
;
_cod_original_cell_volume 4055.19(10)
_cod_original_sg_symbol_H-M 'P 21/n'
_cod_database_code 4071129

loop_
_symmetry_equiv_pos_as_xyz
'x, y, z'
'-x+1/2, y+1/2, -z+1/2'
'-x, -y, -z'
'x-1/2, -y-1/2, z-1/2'

loop_
_atom_site_label
_atom_site_type_symbol
_atom_site_fract_x
_atom_site_fract_y
_atom_site_fract_z
_atom_site_U_iso_or_equiv
_atom_site_adp_type
_atom_site_occupancy
_atom_site_symmetry_multiplicity
_atom_site_calc_flag
_atom_site_refinement_flags
_atom_site_disorder_assembly
_atom_site_disorder_group
Si1 Si 0.14387(4) 0.04706(6) -0.00723(4) 0.02752(18) Uani 1 1 d . . .
Si2 Si 0.27206(3) 0.03886(5) -0.00394(3) 0.01524(15) Uani 1 1 d . . .
Si3 Si 0.43633(3) 0.00935(4) -0.00216(3) 0.01288(14) Uani 1 1 d . . .
C1 C 0.32266(11) 0.11659(17) -0.07617(11) 0.0154(4) Uani 1 1 d . . .
C2 C 0.29109(12) 0.18311(19) -0.12939(12) 0.0200(5) Uani 1 1 d . . .
H1 H 0.2411(14) 0.195(2) -0.1300(13) 0.023(6) Uiso 1 1 d . . .
C3 C 0.33207(12) 0.23320(19) -0.18234(12) 0.0231(5) Uani 1 1 d . . .
C4 C 0.40818(12) 0.21699(19) -0.18372(12) 0.0227(5) Uani 1 1 d . . .
C5 C 0.44118(12) 0.15070(18) -0.13059(12) 0.0190(5) Uani 1 1 d . . .
H2 H 0.4910(13) 0.1388(19) -0.1323(12) 0.014(6) Uiso 1 1 d . . .
C6 C 0.39929(11) 0.10083(17) -0.07686(11) 0.0152(4) Uani 1 1 d . . .
C7 C 0.31930(11) 0.08682(17) 0.08058(11) 0.0158(4) Uani 1 1 d . . .
C8 C 0.28566(13) 0.13159(19) 0.14117(12) 0.0204(5) Uani 1 1 d . . .
H3 H 0.2375(14) 0.140(2) 0.1436(13) 0.022(6) Uiso 1 1 d . . .
C9 C 0.32584(12) 0.1640(2) 0.20111(12) 0.0228(5) Uani 1 1 d . . .
C10 C 0.40199(12) 0.1518(2) 0.20148(12) 0.0230(5) Uani 1 1 d . . .
C11 C 0.43668(12) 0.10690(18) 0.14123(12) 0.0196(5) Uani 1 1 d . . .
H4 H 0.4875(13) 0.1017(18) 0.1402(12) 0.013(5) Uiso 1 1 d . . .
C12 C 0.39615(11) 0.07405(17) 0.08126(11) 0.0148(4) Uani 1 1 d . . .
C13 C 0.30616(12) -0.10957(18) -0.01387(11) 0.0178(4) Uani 1 1 d . . .
C14 C 0.26032(13) -0.20228(19) -0.02023(13) 0.0237(5) Uani 1 1 d . . .
H5 H 0.2078(14) -0.193(2) -0.0213(12) 0.020(6) Uiso 1 1 d . . .
C15 C 0.28800(14) -0.3106(2) -0.02172(14) 0.0295(6) Uani 1 1 d . . .
C16 C 0.36380(13) -0.32691(19) -0.01795(13) 0.0246(5) Uani 1 1 d . . .
C17 C 0.41031(12) -0.23466(18) -0.01410(12) 0.0198(5) Uani 1 1 d . . .
H6 H 0.4622(13) -0.2494(19) -0.0125(12) 0.016(6) Uiso 1 1 d . . .
C18 C 0.38275(11) -0.12541(17) -0.01177(11) 0.0164(4) Uani 1 1 d . . .
O1 O 0.30007(9) 0.29350(15) -0.23751(9) 0.0325(4) Uani 1 1 d . . .
C19 C 0.25781(16) 0.3888(2) -0.21784(16) 0.0405(7) Uani 1 1 d . . .
H7 H 0.2257(18) 0.375(3) -0.1715(19) 0.062(10) Uiso 1 1 d . . .
C20 C 0.21062(18) 0.4158(3) -0.2828(2) 0.0525(9) Uani 1 1 d . . .
H8 H 0.2479(18) 0.439(3) -0.3222(18) 0.055(9) Uiso 1 1 d . . .
H9 H 0.178(2) 0.483(3) -0.2716(19) 0.069(11) Uiso 1 1 d . . .
H10 H 0.181(2) 0.343(3) -0.302(2) 0.081(12) Uiso 1 1 d . . .
C21 C 0.3100(2) 0.4830(3) -0.1972(2) 0.0589(9) Uani 1 1 d . . .
H11 H 0.275(2) 0.559(4) -0.180(2) 0.083(12) Uiso 1 1 d . . .
H12 H 0.347(2) 0.499(4) -0.248(2) 0.103(15) Uiso 1 1 d . . .
H13 H 0.341(2) 0.464(3) -0.153(2) 0.088(13) Uiso 1 1 d . . .
O2 O 0.44445(9) 0.27016(15) -0.23799(9) 0.0311(4) Uani 1 1 d . . .
C22 C 0.52100(13) 0.2493(2) -0.24794(14) 0.0289(6) Uani 1 1 d . . .
H14 H 0.5474(13) 0.251(2) -0.2003(13) 0.022(6) Uiso 1 1 d . . .
C23 C 0.54760(16) 0.3477(3) -0.29243(17) 0.0375(7) Uani 1 1 d . . .
H15 H 0.5986(18) 0.337(3) -0.2997(16) 0.049(9) Uiso 1 1 d . . .
H16 H 0.5208(17) 0.341(3) -0.3395(18) 0.050(9) Uiso 1 1 d . . .
H17 H 0.5353(16) 0.418(3) -0.2672(16) 0.041(8) Uiso 1 1 d . . .
C24 C 0.53307(17) 0.1377(3) -0.28398(16) 0.0373(6) Uani 1 1 d . . .
H18 H 0.5114(16) 0.073(3) -0.2587(16) 0.045(8) Uiso 1 1 d . . .
H19 H 0.5063(16) 0.138(2) -0.3301(17) 0.043(8) Uiso 1 1 d . . .
H20 H 0.5875(19) 0.124(3) -0.2943(17) 0.057(9) Uiso 1 1 d . . .
O3 O 0.29287(9) 0.20340(16) 0.26261(9) 0.0330(4) Uani 1 1 d . . .
C25 C 0.24563(15) 0.2988(2) 0.25533(14) 0.0336(6) Uani 1 1 d . . .
H21 H 0.2067(16) 0.283(2) 0.2187(15) 0.039(8) Uiso 1 1 d . . .
C26 C 0.2890(3) 0.3993(3) 0.2324(2) 0.0765(13) Uani 1 1 d . . .
H22 H 0.3254 0.4174 0.2694 0.115 Uiso 1 1 calc R . .
H23 H 0.2560 0.4634 0.2257 0.115 Uiso 1 1 calc R . .
H24 H 0.3138 0.3828 0.1871 0.115 Uiso 1 1 calc R . .
C27 C 0.21004(15) 0.3146(2) 0.32723(14) 0.0387(7) Uani 1 1 d . . .
H25 H 0.1847 0.2453 0.3409 0.058 Uiso 1 1 calc R . .
H26 H 0.1747 0.3763 0.3244 0.058 Uiso 1 1 calc R . .
H27 H 0.2475 0.3324 0.3633 0.058 Uiso 1 1 calc R . .
O4 O 0.43704(9) 0.18370(15) 0.26340(9) 0.0315(4) Uani 1 1 d . . .
C28 C 0.51535(14) 0.1944(2) 0.26337(14) 0.0335(6) Uani 1 1 d . . .
H28 H 0.5375(14) 0.130(2) 0.2413(13) 0.024(6) Uiso 1 1 d . . .
C29 C 0.53822(19) 0.2978(3) 0.22303(19) 0.0476(8) Uani 1 1 d . . .
H29 H 0.5217(18) 0.299(3) 0.171(2) 0.058(10) Uiso 1 1 d . . .
H30 H 0.590(2) 0.302(3) 0.2207(17) 0.053(9) Uiso 1 1 d . . .
H31 H 0.515(2) 0.361(3) 0.247(2) 0.070(11) Uiso 1 1 d . . .
C30 C 0.53648(19) 0.1976(4) 0.34230(17) 0.0507(9) Uani 1 1 d . . .
H32 H 0.587(2) 0.205(3) 0.3472(18) 0.056(10) Uiso 1 1 d . . .
H33 H 0.5134(18) 0.266(3) 0.3636(18) 0.057(10) Uiso 1 1 d . . .
H34 H 0.519(2) 0.128(4) 0.367(2) 0.085(14) Uiso 1 1 d . . .
O5 O 0.39267(9) -0.43387(13) -0.02079(9) 0.0287(4) Uani 1 1 d . . .
C31 C 0.38023(15) -0.5010(2) 0.04361(15) 0.0316(6) Uani 1 1 d . . .
H35 H 0.3301(15) -0.482(2) 0.0633(13) 0.027(7) Uiso 1 1 d . . .
C32 C 0.44037(18) -0.4772(3) 0.09719(16) 0.0406(7) Uani 1 1 d . . .
H36 H 0.4295(17) -0.517(3) 0.1439(18) 0.051(9) Uiso 1 1 d . . .
H37 H 0.4908(18) -0.501(3) 0.0785(16) 0.045(8) Uiso 1 1 d . . .
H38 H 0.442(2) -0.401(3) 0.1083(19) 0.068(11) Uiso 1 1 d . . .
C33 C 0.3789(2) -0.6215(2) 0.0190(2) 0.0437(7) Uani 1 1 d . . .
H39 H 0.4222(17) -0.638(2) -0.0071(16) 0.040(8) Uiso 1 1 d . . .
H40 H 0.3365(19) -0.633(3) -0.0112(18) 0.056(10) Uiso 1 1 d . . .
H41 H 0.3727(18) -0.665(3) 0.0612(19) 0.056(10) Uiso 1 1 d . . .
O6 O 0.24629(10) -0.40604(15) -0.02671(12) 0.0450(5) Uani 1 1 d . A .
C34 C 0.1688(2) -0.3980(3) -0.0146(3) 0.0799(14) Uani 1 1 d . . .
H42 H 0.1593 -0.3351 0.0197 0.096 Uiso 0.712(10) 1 calc PR A 1
H43 H 0.1502 -0.3284 -0.0385 0.096 Uiso 0.288(10) 1 calc PR A 2
C35 C 0.1305(4) -0.3744(6) -0.0833(5) 0.138(5) Uani 0.712(10) 1 d P A 1
H44 H 0.1469 -0.3018 -0.1021 0.207 Uiso 0.712(10) 1 calc PR A 1
H45 H 0.0776 -0.3719 -0.0751 0.207 Uiso 0.712(10) 1 calc PR A 1
H46 H 0.1417 -0.4337 -0.1180 0.207 Uiso 0.712(10) 1 calc PR A 1
C36 C 0.1521(5) -0.5125(8) 0.0237(10) 0.227(10) Uani 0.712(10) 1 d P A 1
H47 H 0.1811 -0.5179 0.0680 0.340 Uiso 0.712(10) 1 calc PR A 1
H48 H 0.1648 -0.5748 -0.0082 0.340 Uiso 0.712(10) 1 calc PR A 1
H49 H 0.0999 -0.5164 0.0354 0.340 Uiso 0.712(10) 1 calc PR A 1
C37 C 0.1547(9) -0.3908(14) 0.0563(11) 0.093(7) Uani 0.288(10) 1 d P A 2
H50 H 0.1791 -0.3243 0.0762 0.140 Uiso 0.288(10) 1 calc PR A 2
H51 H 0.1731 -0.4582 0.0806 0.140 Uiso 0.288(10) 1 calc PR A 2
H52 H 0.1018 -0.3845 0.0635 0.140 Uiso 0.288(10) 1 calc PR A 2
C38 C 0.1336(10) -0.4941(15) -0.047(3) 0.24(3) Uani 0.288(10) 1 d P A 2
H53 H 0.1462 -0.4973 -0.0983 0.360 Uiso 0.288(10) 1 calc PR A 2
H54 H 0.0804 -0.4873 -0.0424 0.360 Uiso 0.288(10) 1 calc PR A 2
H55 H 0.1503 -0.5629 -0.0235 0.360 Uiso 0.288(10) 1 calc PR A 2
C39 C 0.11194(16) 0.0023(3) -0.09892(18) 0.0446(8) Uani 1 1 d . . .
H56 H 0.057(2) 0.004(3) -0.097(2) 0.089(13) Uiso 1 1 d . . .
H57 H 0.1283(17) -0.081(3) -0.1125(17) 0.052(9) Uiso 1 1 d . . .
H58 H 0.128(2) 0.061(3) -0.138(2) 0.078(12) Uiso 1 1 d . . .
C40 C 0.10424(17) -0.0490(3) 0.06233(19) 0.0447(7) Uani 1 1 d . . .
H59 H 0.121(2) -0.033(3) 0.115(2) 0.068(11) Uiso 1 1 d . . .
H60 H 0.123(2) -0.134(3) 0.053(2) 0.080(12) Uiso 1 1 d . . .
H61 H 0.049(3) -0.050(4) 0.059(2) 0.096(14) Uiso 1 1 d . . .
C41 C 0.11175(16) 0.1935(2) 0.01088(16) 0.0363(6) Uani 1 1 d . . .
H62 H 0.0507(18) 0.195(3) 0.0110(16) 0.050(9) Uiso 1 1 d . . .
H63 H 0.1312(18) 0.246(3) -0.0249(19) 0.063(10) Uiso 1 1 d . . .
H64 H 0.1314(17) 0.225(3) 0.0573(18) 0.053(9) Uiso 1 1 d . . .

loop_
_atom_site_aniso_label
_atom_site_aniso_U_11
_atom_site_aniso_U_22
_atom_site_aniso_U_33
_atom_site_aniso_U_23
_atom_site_aniso_U_13
_atom_site_aniso_U_12
Si1 0.0191(3) 0.0315(4) 0.0320(4) -0.0033(3) -0.0002(3) 0.0017(3)
Si2 0.0134(3) 0.0157(3) 0.0166(3) 0.0009(2) 0.0003(2) 0.0005(2)
Si3 0.0128(3) 0.0116(3) 0.0143(3) 0.0002(2) 0.0003(2) 0.0012(2)
C1 0.0176(10) 0.0126(10) 0.0161(10) -0.0006(8) 0.0002(8) 0.0015(8)
C2 0.0171(11) 0.0222(12) 0.0207(11) 0.0003(9) -0.0006(9) 0.0046(9)
C3 0.0239(12) 0.0248(12) 0.0205(12) 0.0064(9) -0.0006(9) 0.0057(10)
C4 0.0246(12) 0.0228(12) 0.0209(11) 0.0068(9) 0.0056(9) 0.0014(10)
C5 0.0148(11) 0.0194(11) 0.0228(12) 0.0018(9) 0.0027(9) 0.0038(9)
C6 0.0173(10) 0.0122(10) 0.0160(10) -0.0011(8) -0.0002(8) 0.0002(8)
C7 0.0171(11) 0.0133(10) 0.0169(10) 0.0017(8) -0.0002(8) 0.0006(8)
C8 0.0172(12) 0.0214(12) 0.0226(12) 0.0015(9) 0.0022(9) 0.0035(9)
C9 0.0250(12) 0.0267(12) 0.0167(11) -0.0014(9) 0.0030(9) 0.0065(10)
C10 0.0247(12) 0.0264(12) 0.0178(11) -0.0039(9) -0.0035(9) 0.0029(10)
C11 0.0173(11) 0.0194(11) 0.0220(12) -0.0006(9) -0.0017(9) 0.0024(9)
C12 0.0163(10) 0.0114(10) 0.0167(10) 0.0017(8) 0.0008(8) 0.0011(8)
C13 0.0204(11) 0.0165(11) 0.0164(11) 0.0003(8) -0.0009(8) -0.0009(9)
C14 0.0204(12) 0.0208(12) 0.0298(13) -0.0001(10) -0.0030(10) -0.0022(9)
C15 0.0297(13) 0.0187(12) 0.0402(15) -0.0036(10) -0.0037(11) -0.0075(10)
C16 0.0301(13) 0.0146(11) 0.0293(13) -0.0021(9) 0.0005(10) 0.0017(10)
C17 0.0199(12) 0.0187(11) 0.0208(12) -0.0004(9) 0.0005(9) 0.0019(9)
C18 0.0176(11) 0.0158(10) 0.0159(10) 0.0014(8) 0.0001(8) -0.0002(8)
O1 0.0312(9) 0.0415(10) 0.0248(9) 0.0157(8) 0.0025(7) 0.0143(8)
C19 0.0404(16) 0.0407(16) 0.0406(16) 0.0164(13) 0.0068(13) 0.0127(13)
C20 0.0380(17) 0.055(2) 0.065(2) 0.0305(18) -0.0082(16) 0.0080(16)
C21 0.075(3) 0.050(2) 0.052(2) 0.0075(16) -0.0064(19) -0.0099(19)
O2 0.0245(9) 0.0395(10) 0.0295(9) 0.0181(8) 0.0086(7) 0.0076(8)
C22 0.0234(12) 0.0345(14) 0.0289(14) 0.0094(11) 0.0068(10) 0.0036(10)
C23 0.0326(15) 0.0416(17) 0.0382(16) 0.0141(13) 0.0130(13) 0.0041(13)
C24 0.0383(16) 0.0378(16) 0.0358(16) 0.0004(13) 0.0097(13) 0.0028(13)
O3 0.0325(10) 0.0483(11) 0.0184(8) -0.0073(8) 0.0031(7) 0.0164(8)
C25 0.0371(15) 0.0330(14) 0.0307(14) -0.0093(11) 0.0042(12) 0.0058(12)
C26 0.117(3) 0.0370(18) 0.076(3) -0.0157(17) 0.063(2) -0.009(2)
C27 0.0384(15) 0.0424(16) 0.0353(15) -0.0138(12) 0.0085(12) 0.0041(13)
O4 0.0264(9) 0.0461(11) 0.0219(9) -0.0133(8) -0.0062(7) 0.0060(8)
C28 0.0300(14) 0.0384(15) 0.0321(14) -0.0126(12) -0.0092(11) 0.0049(12)
C29 0.0444(19) 0.0412(18) 0.057(2) -0.0149(15) -0.0107(16) -0.0052(15)
C30 0.0396(18) 0.074(3) 0.0377(17) -0.0205(17) -0.0163(14) 0.0109(18)
O5 0.0359(10) 0.0139(8) 0.0365(10) -0.0007(7) 0.0037(8) 0.0016(7)
C31 0.0343(15) 0.0188(12) 0.0419(15) 0.0061(11) 0.0075(12) 0.0011(11)
C32 0.0506(19) 0.0340(16) 0.0373(16) 0.0048(13) 0.0046(14) -0.0007(14)
C33 0.056(2) 0.0189(14) 0.056(2) 0.0029(13) 0.0045(17) 0.0001(13)
O6 0.0304(10) 0.0195(9) 0.0849(16) -0.0052(9) -0.0074(10) -0.0095(8)
C34 0.042(2) 0.0307(18) 0.167(5) -0.003(2) 0.009(3) -0.0123(15)
C35 0.075(4) 0.073(4) 0.265(11) -0.057(6) -0.115(6) 0.017(3)
C36 0.054(6) 0.061(5) 0.57(3) 0.109(11) 0.062(10) -0.013(4)
C37 0.072(10) 0.076(11) 0.132(17) -0.034(10) 0.033(10) -0.030(8)
C38 0.032(9) 0.025(10) 0.66(9) -0.10(2) -0.02(2) -0.009(7)
C39 0.0256(15) 0.058(2) 0.0504(19) -0.0190(16) -0.0101(13) 0.0054(14)
C40 0.0317(16) 0.0426(18) 0.060(2) 0.0046(15) 0.0161(14) -0.0028(13)
C41 0.0355(16) 0.0381(16) 0.0352(16) -0.0024(13) -0.0014(12) 0.0095(12)

loop_
_atom_type_symbol
_atom_type_description
_atom_type_scat_dispersion_real
_atom_type_scat_dispersion_imag
_atom_type_scat_source
C C 0.0033 0.0016 'International Tables Vol C Tables 4.2.6.8 and 6.1.1.4'
H H 0.0000 0.0000 'International Tables Vol C Tables 4.2.6.8 and 6.1.1.4'
O O 0.0106 0.0060 'International Tables Vol C Tables 4.2.6.8 and 6.1.1.4'
Si Si 0.0817 0.0704 'International Tables Vol C Tables 4.2.6.8 and 6.1.1.4'

loop_
_geom_angle_atom_site_label_1
_geom_angle_atom_site_label_2
_geom_angle_atom_site_label_3
_geom_angle
_geom_angle_site_symmetry_1
_geom_angle_site_symmetry_3
C41 Si1 C40 108.73(14) . .
C41 Si1 C39 109.40(14) . .
C40 Si1 C39 109.63(17) . .
C41 Si1 Si2 110.39(10) . .
C40 Si1 Si2 110.22(11) . .
C39 Si1 Si2 108.47(10) . .
C7 Si2 C1 102.98(9) . .
C7 Si2 C13 102.52(9) . .
C1 Si2 C13 103.14(9) . .
C7 Si2 Si1 117.58(7) . .
C1 Si2 Si1 117.12(7) . .
C13 Si2 Si1 111.56(7) . .
C7 Si2 Si3 64.84(7) . .
C1 Si2 Si3 64.72(6) . .
C13 Si2 Si3 64.08(7) . .
Si1 Si2 Si3 175.62(3) . .
C12 Si3 C18 102.79(9) . .
C12 Si3 C6 103.41(9) . .
C18 Si3 C6 103.70(9) . .
C12 Si3 Si3 113.71(7) . 3_655
C18 Si3 Si3 115.96(7) . 3_655
C6 Si3 Si3 115.61(7) . 3_655
C12 Si3 Si2 64.57(6) . .
C18 Si3 Si2 65.38(7) . .
C6 Si3 Si2 64.75(6) . .
Si3 Si3 Si2 178.19(4) 3_655 .
C2 C1 C6 118.42(19) . .
C2 C1 Si2 125.92(16) . .
C6 C1 Si2 115.61(15) . .
C3 C2 C1 122.1(2) . .
C3 C2 H1 117.8(15) . .
C1 C2 H1 120.0(15) . .
C2 C3 O1 121.9(2) . .
C2 C3 C4 119.7(2) . .
O1 C3 C4 118.2(2) . .
O2 C4 C5 125.1(2) . .
O2 C4 C3 115.71(19) . .
C5 C4 C3 119.1(2) . .
C6 C5 C4 120.7(2) . .
C6 C5 H2 120.4(14) . .
C4 C5 H2 118.9(14) . .
C5 C6 C1 119.82(19) . .
C5 C6 Si3 125.30(16) . .
C1 C6 Si3 114.88(15) . .
C8 C7 C12 118.46(19) . .
C8 C7 Si2 126.29(16) . .
C12 C7 Si2 115.24(15) . .
C9 C8 C7 121.6(2) . .
C9 C8 H3 116.7(16) . .
C7 C8 H3 121.6(16) . .
O3 C9 C8 122.1(2) . .
O3 C9 C10 118.0(2) . .
C8 C9 C10 119.8(2) . .
O4 C10 C11 124.8(2) . .
O4 C10 C9 115.8(2) . .
C11 C10 C9 119.4(2) . .
C12 C11 C10 120.7(2) . .
C12 C11 H4 119.4(14) . .
C10 C11 H4 119.9(14) . .
C11 C12 C7 120.06(19) . .
C11 C12 Si3 124.59(16) . .
C7 C12 Si3 115.34(15) . .
C14 C13 C18 119.5(2) . .
C14 C13 Si2 123.65(17) . .
C18 C13 Si2 116.80(15) . .
C15 C14 C13 121.4(2) . .
C15 C14 H5 117.9(14) . .
C13 C14 H5 120.6(14) . .
O6 C15 C14 124.8(2) . .
O6 C15 C16 116.0(2) . .
C14 C15 C16 119.3(2) . .
O5 C16 C17 119.8(2) . .
O5 C16 C15 120.3(2) . .
C17 C16 C15 119.8(2) . .
C16 C17 C18 121.2(2) . .
C16 C17 H6 117.3(14) . .
C18 C17 H6 121.6(14) . .
C17 C18 C13 118.76(19) . .
C17 C18 Si3 127.47(16) . .
C13 C18 Si3 113.72(15) . .
C3 O1 C19 116.84(19) . .
O1 C19 C20 105.7(3) . .
O1 C19 C21 108.3(3) . .
C20 C19 C21 113.5(3) . .
O1 C19 H7 112.7(18) . .
C20 C19 H7 111.7(18) . .
C21 C19 H7 105.1(19) . .
C19 C20 H8 104.3(18) . .
C19 C20 H9 109(2) . .
H8 C20 H9 109(3) . .
C19 C20 H10 112(2) . .
H8 C20 H10 108(3) . .
H9 C20 H10 114(3) . .
C19 C21 H11 108(2) . .
C19 C21 H12 106(2) . .
H11 C21 H12 114(3) . .
C19 C21 H13 112(2) . .
H11 C21 H13 105(3) . .
H12 C21 H13 111(3) . .
C4 O2 C22 119.50(18) . .
O2 C22 C24 110.9(2) . .
O2 C22 C23 104.6(2) . .
C24 C22 C23 113.0(2) . .
O2 C22 H14 110.1(14) . .
C24 C22 H14 110.0(14) . .
C23 C22 H14 108.1(14) . .
C22 C23 H15 106.8(19) . .
C22 C23 H16 104.9(18) . .
H15 C23 H16 110(3) . .
C22 C23 H17 108.5(17) . .
H15 C23 H17 114(3) . .
H16 C23 H17 112(2) . .
C22 C24 H18 114.4(17) . .
C22 C24 H19 108.1(17) . .
H18 C24 H19 103(2) . .
C22 C24 H20 111.6(19) . .
H18 C24 H20 111(2) . .
H19 C24 H20 108(2) . .
C9 O3 C25 117.16(18) . .
O3 C25 C26 109.9(3) . .
O3 C25 C27 106.1(2) . .
C26 C25 C27 112.7(2) . .
O3 C25 H21 110.2(16) . .
C26 C25 H21 109.1(16) . .
C27 C25 H21 108.8(16) . .
C25 C26 H22 109.5 . .
C25 C26 H23 109.5 . .
H22 C26 H23 109.5 . .
C25 C26 H24 109.5 . .
H22 C26 H24 109.5 . .
H23 C26 H24 109.5 . .
C25 C27 H25 109.5 . .
C25 C27 H26 109.5 . .
H25 C27 H26 109.5 . .
C25 C27 H27 109.5 . .
H25 C27 H27 109.5 . .
H26 C27 H27 109.5 . .
C10 O4 C28 119.01(18) . .
O4 C28 C29 110.7(2) . .
O4 C28 C30 104.5(2) . .
C29 C28 C30 113.2(3) . .
O4 C28 H28 110.5(15) . .
C29 C28 H28 108.8(15) . .
C30 C28 H28 109.2(15) . .
C28 C29 H29 114.3(19) . .
C28 C29 H30 110(2) . .
H29 C29 H30 104(3) . .
C28 C29 H31 106(2) . .
H29 C29 H31 108(3) . .
H30 C29 H31 114(3) . .
C28 C30 H32 110(2) . .
C28 C30 H33 107.4(19) . .
H32 C30 H33 108(3) . .
C28 C30 H34 110(2) . .
H32 C30 H34 110(3) . .
H33 C30 H34 111(3) . .
C16 O5 C31 114.35(18) . .
O5 C31 C33 105.9(2) . .
O5 C31 C32 109.0(2) . .
C33 C31 C32 113.1(3) . .
O5 C31 H35 108.6(14) . .
C33 C31 H35 108.2(15) . .
C32 C31 H35 111.9(14) . .
C31 C32 H36 109.6(18) . .
C31 C32 H37 112.1(17) . .
H36 C32 H37 110(2) . .
C31 C32 H38 111(2) . .
H36 C32 H38 106(3) . .
H37 C32 H38 108(3) . .
C31 C33 H39 109.9(18) . .
C31 C33 H40 109(2) . .
H39 C33 H40 110(3) . .
C31 C33 H41 106(2) . .
H39 C33 H41 114(3) . .
H40 C33 H41 108(3) . .
C15 O6 C34 118.8(2) . .
C37 C34 O6 110.6(8) . .
C37 C34 C38 112(2) . .
O6 C34 C38 108.5(10) . .
C37 C34 C35 137.8(9) . .
O6 C34 C35 109.7(5) . .
C38 C34 C35 65.1(18) . .
C37 C34 C36 64.7(10) . .
O6 C34 C36 102.0(4) . .
C38 C34 C36 54.4(19) . .
C35 C34 C36 117.8(7) . .
C37 C34 H42 45.0 . .
O6 C34 H42 109.0 . .
C38 C34 H42 141.6 . .
C35 C34 H42 109.0 . .
C36 C34 H42 109.0 . .
C37 C34 H43 108.5 . .
O6 C34 H43 108.5 . .
C38 C34 H43 108.5 . .
C35 C34 H43 45.5 . .
C36 C34 H43 148.9 . .
H42 C34 H43 66.7 . .
C34 C35 H44 109.5 . .
C34 C35 H45 109.5 . .
H44 C35 H45 109.5 . .
C34 C35 H46 109.5 . .
H44 C35 H46 109.5 . .
H45 C35 H46 109.5 . .
C34 C36 H47 109.5 . .
C34 C36 H48 109.5 . .
H47 C36 H48 109.5 . .
C34 C36 H49 109.5 . .
H47 C36 H49 109.5 . .
H48 C36 H49 109.5 . .
C34 C37 H50 109.5 . .
C34 C37 H51 109.5 . .
H50 C37 H51 109.5 . .
C34 C37 H52 109.5 . .
H50 C37 H52 109.5 . .
H51 C37 H52 109.5 . .
C34 C38 H53 109.5 . .
C34 C38 H54 109.5 . .
H53 C38 H54 109.5 . .
C34 C38 H55 109.5 . .
H53 C38 H55 109.5 . .
H54 C38 H55 109.5 . .
Si1 C39 H56 106(2) . .
Si1 C39 H57 113.2(17) . .
H56 C39 H57 108(3) . .
Si1 C39 H58 110(2) . .
H56 C39 H58 107(3) . .
H57 C39 H58 112(3) . .
Si1 C40 H59 115(2) . .
Si1 C40 H60 110(2) . .
H59 C40 H60 104(3) . .
Si1 C40 H61 110(2) . .
H59 C40 H61 111(3) . .
H60 C40 H61 107(3) . .
Si1 C41 H62 109.4(16) . .
Si1 C41 H63 111(2) . .
H62 C41 H63 111(3) . .
Si1 C41 H64 113.2(18) . .
H62 C41 H64 110(2) . .
H63 C41 H64 103(3) . .

loop_
_geom_bond_atom_site_label_1
_geom_bond_atom_site_label_2
_geom_bond_distance
_geom_bond_site_symmetry_2
Si1 C41 1.871(3) .
Si1 C40 1.877(3) .
Si1 C39 1.880(3) .
Si1 Si2 2.3448(9) .
Si2 C7 1.881(2) .
Si2 C1 1.881(2) .
Si2 C13 1.884(2) .
Si2 Si3 3.0221(8) .
Si3 C12 1.887(2) .
Si3 C18 1.888(2) .
Si3 C6 1.890(2) .
Si3 Si3 2.3385(11) 3_655
C1 C2 1.392(3) .
C1 C6 1.413(3) .
C2 C3 1.378(3) .
C2 H1 0.92(3) .
C3 O1 1.381(3) .
C3 C4 1.404(3) .
C4 O2 1.368(3) .
C4 C5 1.400(3) .
C5 C6 1.396(3) .
C5 H2 0.92(2) .
C7 C8 1.395(3) .
C7 C12 1.412(3) .
C8 C9 1.388(3) .
C8 H3 0.89(3) .
C9 O3 1.380(3) .
C9 C10 1.399(3) .
C10 O4 1.370(3) .
C10 C11 1.399(3) .
C11 C12 1.393(3) .
C11 H4 0.93(2) .
C13 C14 1.390(3) .
C13 C18 1.412(3) .
C14 C15 1.386(3) .
C14 H5 0.97(2) .
C15 O6 1.371(3) .
C15 C16 1.400(3) .
C16 O5 1.380(3) .
C16 C17 1.391(3) .
C17 C18 1.396(3) .
C17 H6 0.96(2) .
O1 C19 1.422(3) .
C19 C20 1.517(4) .
C19 C21 1.520(5) .
C19 H7 1.06(3) .
C20 H8 1.04(3) .
C20 H9 1.02(4) .
C20 H10 1.08(4) .
C21 H11 1.16(4) .
C21 H12 1.19(5) .
C21 H13 1.01(4) .
O2 C22 1.434(3) .
C22 C24 1.506(4) .
C22 C23 1.518(4) .
C22 H14 1.01(2) .
C23 H15 0.95(3) .
C23 H16 1.01(3) .
C23 H17 0.98(3) .
C24 H18 0.98(3) .
C24 H19 0.99(3) .
C24 H20 1.03(3) .
O3 C25 1.433(3) .
C25 C26 1.499(4) .
C25 C27 1.504(4) .
C25 H21 1.00(3) .
C26 H22 0.9800 .
C26 H23 0.9800 .
C26 H24 0.9800 .
C27 H25 0.9800 .
C27 H26 0.9800 .
C27 H27 0.9800 .
O4 C28 1.437(3) .
C28 C29 1.503(4) .
C28 C30 1.519(4) .
C28 H28 0.96(3) .
C29 H29 1.02(4) .
C29 H30 0.94(3) .
C29 H31 0.98(4) .
C30 H32 0.94(4) .
C30 H33 1.00(4) .
C30 H34 1.00(4) .
O5 C31 1.461(3) .
C31 C33 1.507(4) .
C31 C32 1.508(4) .
C31 H35 1.01(3) .
C32 H36 1.01(3) .
C32 H37 1.03(3) .
C32 H38 0.93(4) .
C33 H39 0.95(3) .
C33 H40 0.96(4) .
C33 H41 0.95(4) .
O6 C34 1.438(4) .
C34 C37 1.349(18) .
C34 C38 1.45(2) .
C34 C35 1.483(9) .
C34 C36 1.570(10) .
C34 H42 1.0000 .
C34 H43 1.0000 .
C35 H44 0.9800 .
C35 H45 0.9800 .
C35 H46 0.9800 .
C36 H47 0.9800 .
C36 H48 0.9800 .
C36 H49 0.9800 .
C37 H50 0.9800 .
C37 H51 0.9800 .
C37 H52 0.9800 .
C38 H53 0.9800 .
C38 H54 0.9800 .
C38 H55 0.9800 .
C39 H56 1.01(4) .
C39 H57 1.06(3) .
C39 H58 1.05(4) .
C40 H59 1.04(4) .
C40 H60 1.08(4) .
C40 H61 1.00(5) .
C41 H62 1.11(3) .
C41 H63 0.98(4) .
C41 H64 1.01(3) .

loop_
_geom_torsion_atom_site_label_1
_geom_torsion_atom_site_label_2
_geom_torsion_atom_site_label_3
_geom_torsion_atom_site_label_4
_geom_torsion
_geom_torsion_site_symmetry_1
_geom_torsion_site_symmetry_4
C41 Si1 Si2 C7 57.01(13) . .
C40 Si1 Si2 C7 -63.12(14) . .
C39 Si1 Si2 C7 176.86(14) . .
C41 Si1 Si2 C1 -66.51(13) . .
C40 Si1 Si2 C1 173.36(14) . .
C39 Si1 Si2 C1 53.33(15) . .
C41 Si1 Si2 C13 175.00(12) . .
C40 Si1 Si2 C13 54.87(14) . .
C39 Si1 Si2 C13 -65.16(15) . .
C41 Si1 Si2 Si3 180(83) . .
C40 Si1 Si2 Si3 59.6(4) . .
C39 Si1 Si2 Si3 -60.5(4) . .
C7 Si2 Si3 C12 -0.42(10) . .
C1 Si2 Si3 C12 119.34(10) . .
C13 Si2 Si3 C12 -120.05(10) . .
Si1 Si2 Si3 C12 -124.9(4) . .
C7 Si2 Si3 C18 118.76(10) . .
C1 Si2 Si3 C18 -121.48(10) . .
C13 Si2 Si3 C18 -0.88(10) . .
Si1 Si2 Si3 C18 -5.7(4) . .
C7 Si2 Si3 C6 -120.96(10) . .
C1 Si2 Si3 C6 -1.21(10) . .
C13 Si2 Si3 C6 119.40(10) . .
Si1 Si2 Si3 C6 114.5(4) . .
C7 Si2 Si3 Si3 -19.1(13) . 3_655
C1 Si2 Si3 Si3 100.7(13) . 3_655
C13 Si2 Si3 Si3 -138.7(13) . 3_655
Si1 Si2 Si3 Si3 -143.6(12) . 3_655
C7 Si2 C1 C2 -127.32(19) . .
C13 Si2 C1 C2 126.28(19) . .
Si1 Si2 C1 C2 3.4(2) . .
Si3 Si2 C1 C2 178.9(2) . .
C7 Si2 C1 C6 55.36(17) . .
C13 Si2 C1 C6 -51.03(17) . .
Si1 Si2 C1 C6 -173.95(13) . .
Si3 Si2 C1 C6 1.62(13) . .
C6 C1 C2 C3 0.2(3) . .
Si2 C1 C2 C3 -177.02(17) . .
C1 C2 C3 O1 176.0(2) . .
C1 C2 C3 C4 0.4(4) . .
C2 C3 C4 O2 -179.8(2) . .
O1 C3 C4 O2 4.4(3) . .
C2 C3 C4 C5 -0.6(3) . .
O1 C3 C4 C5 -176.4(2) . .
O2 C4 C5 C6 179.3(2) . .
C3 C4 C5 C6 0.2(3) . .
C4 C5 C6 C1 0.4(3) . .
C4 C5 C6 Si3 179.85(17) . .
C2 C1 C6 C5 -0.6(3) . .
Si2 C1 C6 C5 176.90(16) . .
C2 C1 C6 Si3 179.90(16) . .
Si2 C1 C6 Si3 -2.6(2) . .
C12 Si3 C6 C5 129.06(19) . .
C18 Si3 C6 C5 -123.94(19) . .
Si3 Si3 C6 C5 4.1(2) 3_655 .
Si2 Si3 C6 C5 -177.8(2) . .
C12 Si3 C6 C1 -51.49(17) . .
C18 Si3 C6 C1 55.50(17) . .
Si3 Si3 C6 C1 -176.44(13) 3_655 .
Si2 Si3 C6 C1 1.60(13) . .
C1 Si2 C7 C8 127.57(19) . .
C13 Si2 C7 C8 -125.56(19) . .
Si1 Si2 C7 C8 -2.8(2) . .
Si3 Si2 C7 C8 -178.8(2) . .
C1 Si2 C7 C12 -53.11(17) . .
C13 Si2 C7 C12 53.76(17) . .
Si1 Si2 C7 C12 176.49(13) . .
Si3 Si2 C7 C12 0.56(13) . .
C12 C7 C8 C9 0.4(3) . .
Si2 C7 C8 C9 179.71(17) . .
C7 C8 C9 O3 -176.8(2) . .
C7 C8 C9 C10 -0.1(3) . .
O3 C9 C10 O4 -1.8(3) . .
C8 C9 C10 O4 -178.7(2) . .
O3 C9 C10 C11 176.9(2) . .
C8 C9 C10 C11 0.0(3) . .
O4 C10 C11 C12 178.3(2) . .
C9 C10 C11 C12 -0.3(3) . .
C10 C11 C12 C7 0.6(3) . .
C10 C11 C12 Si3 -178.45(17) . .
C8 C7 C12 C11 -0.6(3) . .
Si2 C7 C12 C11 179.99(16) . .
C8 C7 C12 Si3 178.48(16) . .
Si2 C7 C12 Si3 -0.9(2) . .
C18 Si3 C12 C11 125.15(18) . .
C6 Si3 C12 C11 -127.17(18) . .
Si3 Si3 C12 C11 -1.0(2) 3_655 .
Si2 Si3 C12 C11 179.6(2) . .
C18 Si3 C12 C7 -53.92(17) . .
C6 Si3 C12 C7 53.76(17) . .
Si3 Si3 C12 C7 179.93(13) 3_655 .
Si2 Si3 C12 C7 0.56(13) . .
C7 Si2 C13 C14 124.98(19) . .
C1 Si2 C13 C14 -128.27(19) . .
Si1 Si2 C13 C14 -1.7(2) . .
Si3 Si2 C13 C14 178.7(2) . .
C7 Si2 C13 C18 -52.51(18) . .
C1 Si2 C13 C18 54.24(18) . .
Si1 Si2 C13 C18 -179.20(14) . .
Si3 Si2 C13 C18 1.19(13) . .
C18 C13 C14 C15 2.6(3) . .
Si2 C13 C14 C15 -174.83(19) . .
C13 C14 C15 O6 178.9(2) . .
C13 C14 C15 C16 -1.1(4) . .
O6 C15 C16 O5 1.3(4) . .
C14 C15 C16 O5 -178.7(2) . .
O6 C15 C16 C17 178.8(2) . .
C14 C15 C16 C17 -1.2(4) . .
O5 C16 C17 C18 179.4(2) . .
C15 C16 C17 C18 1.9(4) . .
C16 C17 C18 C13 -0.4(3) . .
C16 C17 C18 Si3 176.88(17) . .
C14 C13 C18 C17 -1.8(3) . .
Si2 C13 C18 C17 175.78(16) . .
C14 C13 C18 Si3 -179.47(17) . .
Si2 C13 C18 Si3 -1.9(2) . .
C12 Si3 C18 C17 -122.3(2) . .
C6 Si3 C18 C17 130.24(19) . .
Si3 Si3 C18 C17 2.4(2) 3_655 .
Si2 Si3 C18 C17 -176.3(2) . .
C12 Si3 C18 C13 55.11(17) . .
C6 Si3 C18 C13 -52.36(17) . .
Si3 Si3 C18 C13 179.80(13) 3_655 .
Si2 Si3 C18 C13 1.15(13) . .
C2 C3 O1 C19 60.3(3) . .
C4 C3 O1 C19 -124.0(2) . .
C3 O1 C19 C20 -162.3(2) . .
C3 O1 C19 C21 75.8(3) . .
C5 C4 O2 C22 7.1(4) . .
C3 C4 O2 C22 -173.7(2) . .
C4 O2 C22 C24 77.1(3) . .
C4 O2 C22 C23 -160.8(2) . .
C8 C9 O3 C25 -56.7(3) . .
C10 C9 O3 C25 126.5(2) . .
C9 O3 C25 C26 -64.9(3) . .
C9 O3 C25 C27 173.0(2) . .
C11 C10 O4 C28 13.3(3) . .
C9 C10 O4 C28 -168.0(2) . .
C10 O4 C28 C29 73.3(3) . .
C10 O4 C28 C30 -164.5(2) . .
C17 C16 O5 C31 111.0(2) . .
C15 C16 O5 C31 -71.5(3) . .
C16 O5 C31 C33 151.8(2) . .
C16 O5 C31 C32 -86.3(3) . .
C14 C15 O6 C34 -13.9(5) . .
C16 C15 O6 C34 166.1(3) . .
C15 O6 C34 C37 -77.3(8) . .
C15 O6 C34 C38 159(2) . .
C15 O6 C34 C35 89.9(4) . .
C15 O6 C34 C36 -144.5(8) . .
